data_2225826
loop_
_publ_author_name
'Li, Zhi-Gang'
'Li, Shao-Ai'
'Liu, De-Quan'
'He, Long'
'Xu, Jing-Wei'

_publ_section_title
;
 Tetraaquabis(1,10-phenanthroline)bis[\m~2~-1<i>H</i>-pyrazole-3,5-dicarboxylato(3{-})]tricopper(II)
 dihydrate
;
_journal_coeditor_code EZ2198
_journal_issue 5
_journal_name_full 'Acta Crystallographica Section E'
_journal_page_first m561
_journal_paper_doi 10.1107/S1600536810012833
_journal_volume 66
_journal_year 2010
_chemical_formula_iupac '[Cu3 (C5 H N2 O4)2 (C12 H8 N2)2 (H2 O)4], 2H2 O'
_chemical_formula_moiety 'C34 H26 Cu3 N8 O12, 2(H2O)'
_chemical_formula_sum 'C34 H30 Cu3 N8 O14'
_chemical_formula_weight 965.28
_chemical_name_systematic
;
Tetraaquabis(1,10-phenanthroline)bis[\m~2~-1<i>H</i>-pyrazole-3,5-
dicarboxylato(3-)]tricopper(II) dihydrate
;
_space_group_IT_number 2
_symmetry_cell_setting triclinic
_symmetry_space_group_name_Hall '-P 1'
_symmetry_space_group_name_H-M 'P -1'
_atom_sites_solution_hydrogens geom
_atom_sites_solution_primary direct
_atom_sites_solution_secondary difmap
_cell_angle_alpha 100.204(2)
_cell_angle_beta 98.376(2)
_cell_angle_gamma 103.641(2)
_cell_formula_units_Z 1
_cell_length_a 7.7326(8)
_cell_length_b 9.3332(9)
_cell_length_c 12.6848(12)
_cell_measurement_reflns_used 737
_cell_measurement_temperature 187(2)
_cell_measurement_theta_max 22.38
_cell_measurement_theta_min 2.30
_cell_volume 858.59(15)
_computing_cell_refinement 'SAINT (Bruker, 2003)'
_computing_data_collection 'SMART (Bruker, 1998)'
_computing_data_reduction 'SAINT (Bruker, 2003)'
_computing_molecular_graphics 'SHELXTL (Sheldrick, 2008)'
_computing_publication_material 'SHELXTL (Sheldrick, 2008)'
_computing_structure_refinement 'SHELXL97 (Sheldrick, 2008)'
_computing_structure_solution 'SHELXS97 (Sheldrick, 2008)'
_diffrn_ambient_temperature 187(2)
_diffrn_measured_fraction_theta_full 0.982
_diffrn_measured_fraction_theta_max 0.982
_diffrn_measurement_device_type 'Bruker APEX CCD area-detector'
_diffrn_measurement_method '\f and \w scans'
_diffrn_radiation_monochromator graphite
_diffrn_radiation_source 'fine-focus sealed tube'
_diffrn_radiation_type MoK\a
_diffrn_radiation_wavelength 0.71073
_diffrn_reflns_av_R_equivalents 0.0387
_diffrn_reflns_av_sigmaI/netI 0.0936
_diffrn_reflns_limit_h_max 9
_diffrn_reflns_limit_h_min -8
_diffrn_reflns_limit_k_max 9
_diffrn_reflns_limit_k_min -11
_diffrn_reflns_limit_l_max 15
_diffrn_reflns_limit_l_min -9
_diffrn_reflns_number 4550
_diffrn_reflns_theta_full 25.49
_diffrn_reflns_theta_max 25.49
_diffrn_reflns_theta_min 1.66
_exptl_absorpt_coefficient_mu 1.929
_exptl_absorpt_correction_T_max 0.9373
_exptl_absorpt_correction_T_min 0.8720
_exptl_absorpt_correction_type multi-scan
_exptl_absorpt_process_details '(SADABS; Bruker, 2003)'
_exptl_crystal_colour blue
_exptl_crystal_density_diffrn 1.867
_exptl_crystal_density_method 'not measured'
_exptl_crystal_description block
_exptl_crystal_F_000 489
_exptl_crystal_size_max 0.07
_exptl_crystal_size_mid 0.07
_exptl_crystal_size_min 0.03
_refine_diff_density_max 0.867
_refine_diff_density_min -0.582
_refine_ls_extinction_method none
_refine_ls_goodness_of_fit_ref 1.098
_refine_ls_hydrogen_treatment mixed
_refine_ls_matrix_type full
_refine_ls_number_parameters 274
_refine_ls_number_reflns 3151
_refine_ls_number_restraints 2
_refine_ls_restrained_S_all 1.098
_refine_ls_R_factor_all 0.0983
_refine_ls_R_factor_gt 0.0714
_refine_ls_shift/su_max 0.027
_refine_ls_shift/su_mean 0.001
_refine_ls_structure_factor_coef Fsqd
_refine_ls_weighting_details 'calc w=1/[\s^2^(Fo^2^)+(0.0597P)^2^+0.8906P] where P=(Fo^2^+2Fc^2^)/3'
_refine_ls_weighting_scheme calc
_refine_ls_wR_factor_gt 0.1409
_refine_ls_wR_factor_ref 0.1552
_reflns_number_gt 2361
_reflns_number_total 3151
_reflns_threshold_expression I>2\s(I)
_cod_data_source_file ez2198.cif
_cod_data_source_block I
_cod_depositor_comments
;
The following automatic conversions were performed:
'_symmetry_cell_setting' value 'Triclinic' changed to 'triclinic'
according to '/home/saulius/struct/CIF-dictionaries/cif_core.dic'
dictionary named 'cif_core.dic' version 2.4.1 from
2010-06-29.

'_exptl_absorpt_correction_type' value 'Multi-scan' changed
to 'multi-scan' according to
'/home/saulius/struct/CIF-dictionaries/cif_core.dic' dictionary named
'cif_core.dic' version 2.4.1 from 2010-06-29.

Automatic conversion script
Id: cif_fix_enum 1527 2010-12-29 10:47:43Z saulius 
;
_cod_database_code 2225826
_cod_database_fobs_code 2225826

loop_
_symmetry_equiv_pos_as_xyz
'x, y, z'
'-x, -y, -z'

loop_
_atom_site_type_symbol
_atom_site_label
_atom_site_fract_x
_atom_site_fract_y
_atom_site_fract_z
_atom_site_U_iso_or_equiv
_atom_site_adp_type
_atom_site_calc_flag
_atom_site_refinement_flags
_atom_site_occupancy
_atom_site_disorder_assembly
_atom_site_disorder_group
Cu Cu1 0.5000 0.5000 0.5000 0.0217(3) Uani d S 1 . .
Cu Cu2 0.31791(11) 0.03642(9) 0.30349(7) 0.0197(3) Uani d . 1 . .
N N1 0.5830(7) 0.3127(5) 0.4748(4) 0.0162(12) Uani d . 1 . .
N N2 0.5312(7) 0.1718(6) 0.4112(4) 0.0185(12) Uani d . 1 . .
N N3 0.3647(7) 0.1167(6) 0.1569(4) 0.0200(13) Uani d . 1 . .
N N4 0.1358(7) -0.1271(6) 0.1893(5) 0.0223(13) Uani d . 1 . .
O O1 0.7315(6) 0.5766(5) 0.6067(4) 0.0232(11) Uani d . 1 . .
O O2 0.9943(6) 0.5210(5) 0.6534(4) 0.0256(12) Uani d . 1 . .
O O3 0.4855(6) -0.1054(5) 0.3024(4) 0.0190(11) Uani d . 1 . .
O O4 0.7632(6) -0.1122(5) 0.3758(4) 0.0228(11) Uani d . 1 . .
O O5 0.3188(6) 0.4290(5) 0.6487(4) 0.0301(12) Uani d . 1 . .
H H5A 0.2105 0.4377 0.6272 0.036 Uiso d . 1 . .
H H5B 0.2736 0.3280 0.6305 0.036 Uiso d . 1 . .
O O6 0.1384(8) 0.1048(7) 0.3818(5) 0.0413(15) Uani d D 1 . .
H H6A 0.025(5) 0.049(8) 0.365(7) 0.050 Uiso d D 1 . .
H H6B 0.175(11) 0.116(10) 0.453(2) 0.050 Uiso d D 1 . .
O O7 0.3725(8) 0.5886(6) 0.1884(5) 0.0453(16) Uani d . 1 . .
H H7A 0.4402 0.5425 0.2201 0.054 Uiso d . 1 . .
H H7B 0.4142 0.6789 0.2299 0.054 Uiso d . 1 . .
C C1 0.8372(9) 0.4887(7) 0.6033(5) 0.0168(14) Uani d . 1 . .
C C2 0.7527(9) 0.3356(7) 0.5299(5) 0.0165(14) Uani d . 1 . .
C C3 0.8129(8) 0.2092(7) 0.5029(5) 0.0159(14) Uani d . 1 . .
H H3 0.9272 0.1942 0.5296 0.019 Uiso calc R 1 . .
C C4 0.6679(8) 0.1085(7) 0.4275(5) 0.0147(14) Uani d . 1 . .
C C5 0.6392(9) -0.0491(7) 0.3650(5) 0.0144(14) Uani d . 1 . .
C C6 0.4736(10) 0.2407(8) 0.1428(7) 0.0294(18) Uani d . 1 . .
H H6 0.5417 0.3154 0.2054 0.035 Uiso calc R 1 . .
C C7 0.4934(11) 0.2670(8) 0.0375(7) 0.0342(19) Uani d . 1 . .
H H7 0.5729 0.3576 0.0299 0.041 Uiso calc R 1 . .
C C8 0.3963(10) 0.1598(9) -0.0520(6) 0.0305(18) Uani d . 1 . .
H H8 0.4087 0.1752 -0.1228 0.037 Uiso calc R 1 . .
C C9 0.2791(10) 0.0281(8) -0.0407(6) 0.0253(17) Uani d . 1 . .
C C10 0.1717(10) -0.0923(9) -0.1297(6) 0.0296(18) Uani d . 1 . .
H H10 0.1831 -0.0840 -0.2021 0.036 Uiso calc R 1 . .
C C11 0.0548(10) -0.2173(8) -0.1152(6) 0.0277(18) Uani d . 1 . .
H H11 -0.0148 -0.2939 -0.1763 0.033 Uiso calc R 1 . .
C C12 0.0373(9) -0.2327(8) -0.0056(6) 0.0223(16) Uani d . 1 . .
C C13 -0.0827(10) -0.3571(8) 0.0162(7) 0.0303(19) Uani d . 1 . .
H H13 -0.1585 -0.4353 -0.0420 0.036 Uiso calc R 1 . .
C C14 -0.0892(10) -0.3643(8) 0.1231(6) 0.0309(18) Uani d . 1 . .
H H14 -0.1693 -0.4481 0.1393 0.037 Uiso calc R 1 . .
C C15 0.0211(9) -0.2496(8) 0.2065(6) 0.0247(16) Uani d . 1 . .
H H15 0.0158 -0.2573 0.2797 0.030 Uiso calc R 1 . .
C C16 0.1457(9) -0.1181(8) 0.0838(6) 0.0221(16) Uani d . 1 . .
C C17 0.2664(9) 0.0116(8) 0.0656(6) 0.0217(16) Uani d . 1 . .

loop_
_atom_site_aniso_label
_atom_site_aniso_U_11
_atom_site_aniso_U_22
_atom_site_aniso_U_33
_atom_site_aniso_U_12
_atom_site_aniso_U_13
_atom_site_aniso_U_23
Cu1 0.0237(7) 0.0135(6) 0.0264(8) 0.0099(5) -0.0023(5) -0.0002(5)
Cu2 0.0173(5) 0.0231(5) 0.0140(5) 0.0037(3) 0.0001(3) -0.0038(4)
N1 0.019(3) 0.007(3) 0.016(3) -0.002(2) -0.003(2) -0.002(2)
N2 0.019(3) 0.020(3) 0.018(3) 0.008(2) 0.002(2) 0.005(2)
N3 0.025(3) 0.020(3) 0.018(3) 0.012(2) 0.004(2) 0.004(2)
N4 0.019(3) 0.025(3) 0.019(3) 0.006(2) 0.002(2) -0.003(3)
O1 0.024(3) 0.016(2) 0.028(3) 0.010(2) -0.001(2) 0.000(2)
O2 0.023(3) 0.021(3) 0.029(3) 0.009(2) -0.003(2) -0.001(2)
O3 0.019(2) 0.013(2) 0.022(3) 0.0055(19) -0.002(2) 0.000(2)
O4 0.023(3) 0.021(2) 0.023(3) 0.009(2) 0.003(2) 0.000(2)
O5 0.025(3) 0.022(3) 0.042(3) 0.006(2) 0.004(2) 0.006(2)
O6 0.032(3) 0.047(4) 0.040(4) 0.006(3) 0.004(3) 0.006(3)
O7 0.056(4) 0.027(3) 0.040(4) 0.011(3) -0.016(3) -0.004(3)
C1 0.020(4) 0.018(3) 0.009(3) 0.004(3) -0.002(3) 0.003(3)
C2 0.025(4) 0.010(3) 0.012(4) 0.002(3) 0.003(3) 0.001(3)
C3 0.015(3) 0.017(3) 0.018(4) 0.007(3) 0.001(3) 0.006(3)
C4 0.021(3) 0.015(3) 0.013(4) 0.009(3) 0.010(3) 0.005(3)
C5 0.021(4) 0.012(3) 0.011(3) 0.004(3) 0.004(3) 0.003(3)
C6 0.031(4) 0.023(4) 0.032(5) 0.009(3) 0.003(3) 0.001(3)
C7 0.039(5) 0.023(4) 0.044(5) 0.008(3) 0.011(4) 0.013(4)
C8 0.028(4) 0.046(5) 0.026(4) 0.018(4) 0.013(3) 0.015(4)
C9 0.027(4) 0.034(4) 0.017(4) 0.018(3) 0.005(3) 0.001(3)
C10 0.034(4) 0.049(5) 0.012(4) 0.024(4) 0.005(3) 0.004(3)
C11 0.031(4) 0.025(4) 0.021(4) 0.011(3) -0.004(3) -0.007(3)
C12 0.025(4) 0.026(4) 0.015(4) 0.016(3) -0.002(3) -0.005(3)
C13 0.029(4) 0.016(4) 0.038(5) 0.004(3) -0.002(3) -0.007(3)
C14 0.027(4) 0.028(4) 0.029(5) -0.003(3) 0.000(3) 0.003(3)
C15 0.023(4) 0.023(4) 0.027(4) 0.006(3) 0.005(3) 0.003(3)
C16 0.018(4) 0.027(4) 0.021(4) 0.009(3) 0.003(3) -0.002(3)
C17 0.024(4) 0.025(4) 0.020(4) 0.015(3) 0.006(3) 0.003(3)

loop_
_atom_type_symbol
_atom_type_description
_atom_type_scat_dispersion_real
_atom_type_scat_dispersion_imag
_atom_type_scat_source
C C 0.0033 0.0016 'International Tables Vol C Tables 4.2.6.8 and 6.1.1.4'
H H 0.0000 0.0000 'International Tables Vol C Tables 4.2.6.8 and 6.1.1.4'
N N 0.0061 0.0033 'International Tables Vol C Tables 4.2.6.8 and 6.1.1.4'
O O 0.0106 0.0060 'International Tables Vol C Tables 4.2.6.8 and 6.1.1.4'
Cu Cu 0.3201 1.2651 'International Tables Vol C Tables 4.2.6.8 and 6.1.1.4'

loop_
_geom_angle_atom_site_label_1
_geom_angle_atom_site_label_2
_geom_angle_atom_site_label_3
_geom_angle_site_symmetry_1
_geom_angle_site_symmetry_3
_geom_angle
_geom_angle_publ_flag
O1 Cu1 O1 . 2_666 180.0000(10) ?
O1 Cu1 N1 . 2_666 97.50(19) ?
O1 Cu1 N1 2_666 2_666 82.50(19) ?
O1 Cu1 N1 . . 82.50(19) ?
O1 Cu1 N1 2_666 . 97.50(19) ?
N1 Cu1 N1 2_666 . 180.0000(10) ?
N2 Cu2 O6 . . 94.4(2) ?
N2 Cu2 N4 . . 168.4(2) ?
O6 Cu2 N4 . . 95.8(2) ?
N2 Cu2 O3 . . 80.9(2) ?
O6 Cu2 O3 . . 142.7(2) ?
N4 Cu2 O3 . . 87.6(2) ?
N2 Cu2 N3 . . 100.5(2) ?
O6 Cu2 N3 . . 118.2(2) ?
N4 Cu2 N3 . . 79.4(2) ?
O3 Cu2 N3 . . 98.95(19) ?
C2 N1 N2 . . 107.8(5) ?
C2 N1 Cu1 . . 111.5(4) ?
N2 N1 Cu1 . . 140.3(4) ?
C4 N2 N1 . . 108.1(5) ?
C4 N2 Cu2 . . 112.9(4) ?
N1 N2 Cu2 . . 139.0(4) ?
C6 N3 C17 . . 117.7(6) ?
C6 N3 Cu2 . . 131.6(5) ?
C17 N3 Cu2 . . 110.7(4) ?
C15 N4 C16 . . 118.2(6) ?
C15 N4 Cu2 . . 126.5(5) ?
C16 N4 Cu2 . . 115.0(4) ?
C1 O1 Cu1 . . 115.1(4) ?
C5 O3 Cu2 . . 114.6(4) ?
H5A O5 H5B . . 88.9 ?
Cu2 O6 H6A . . 119(5) ?
Cu2 O6 H6B . . 109(6) ?
H6A O6 H6B . . 107(8) ?
H7A O7 H7B . . 100.3 ?
O2 C1 O1 . . 125.7(6) ?
O2 C1 C2 . . 120.2(6) ?
O1 C1 C2 . . 114.1(5) ?
N1 C2 C3 . . 110.3(5) ?
N1 C2 C1 . . 115.9(5) ?
C3 C2 C1 . . 133.8(6) ?
C2 C3 C4 . . 103.9(5) ?
C2 C3 H3 . . 128.1 ?
C4 C3 H3 . . 128.1 ?
N2 C4 C3 . . 110.0(5) ?
N2 C4 C5 . . 117.1(6) ?
C3 C4 C5 . . 132.9(6) ?
O4 C5 O3 . . 125.9(6) ?
O4 C5 C4 . . 119.6(6) ?
O3 C5 C4 . . 114.5(5) ?
N3 C6 C7 . . 122.6(7) ?
N3 C6 H6 . . 118.7 ?
C7 C6 H6 . . 118.7 ?
C8 C7 C6 . . 118.6(7) ?
C8 C7 H7 . . 120.7 ?
C6 C7 H7 . . 120.7 ?
C7 C8 C9 . . 120.6(7) ?
C7 C8 H8 . . 119.7 ?
C9 C8 H8 . . 119.7 ?
C8 C9 C17 . . 117.2(7) ?
C8 C9 C10 . . 125.0(7) ?
C17 C9 C10 . . 117.9(7) ?
C11 C10 C9 . . 123.0(7) ?
C11 C10 H10 . . 118.5 ?
C9 C10 H10 . . 118.5 ?
C10 C11 C12 . . 119.3(6) ?
C10 C11 H11 . . 120.4 ?
C12 C11 H11 . . 120.4 ?
C13 C12 C16 . . 118.4(7) ?
C13 C12 C11 . . 122.7(6) ?
C16 C12 C11 . . 118.9(6) ?
C14 C13 C12 . . 119.1(7) ?
C14 C13 H13 . . 120.5 ?
C12 C13 H13 . . 120.5 ?
C15 C14 C13 . . 119.7(7) ?
C15 C14 H14 . . 120.1 ?
C13 C14 H14 . . 120.1 ?
N4 C15 C14 . . 123.2(7) ?
N4 C15 H15 . . 118.4 ?
C14 C15 H15 . . 118.4 ?
N4 C16 C12 . . 121.5(6) ?
N4 C16 C17 . . 118.2(6) ?
C12 C16 C17 . . 120.3(7) ?
N3 C17 C9 . . 123.3(6) ?
N3 C17 C16 . . 116.1(6) ?
C9 C17 C16 . . 120.5(6) ?

loop_
_geom_bond_atom_site_label_1
_geom_bond_atom_site_label_2
_geom_bond_site_symmetry_2
_geom_bond_distance
_geom_bond_publ_flag
Cu1 O1 . 1.974(5) ?
Cu1 O1 2_666 1.974(5) ?
Cu1 N1 2_666 1.990(5) ?
Cu1 N1 . 1.990(5) ?
Cu2 N2 . 1.983(5) ?
Cu2 O6 . 1.979(6) ?
Cu2 N4 . 2.005(5) ?
Cu2 O3 . 2.059(4) ?
Cu2 N3 . 2.171(6) ?
N1 C2 . 1.343(8) ?
N1 N2 . 1.350(7) ?
N2 C4 . 1.335(8) ?
N3 C6 . 1.318(9) ?
N3 C17 . 1.368(8) ?
N4 C15 . 1.344(9) ?
N4 C16 . 1.368(8) ?
O1 C1 . 1.287(8) ?
O2 C1 . 1.227(7) ?
O3 C5 . 1.266(7) ?
O4 C5 . 1.242(7) ?
O5 H5A . 0.8692 ?
O5 H5B . 0.8987 ?
O6 H6A . 0.88(2) ?
O6 H6B . 0.88(2) ?
O7 H7A . 0.8526 ?
O7 H7B . 0.8695 ?
C1 C2 . 1.499(8) ?
C2 C3 . 1.374(8) ?
C3 C4 . 1.388(8) ?
C3 H3 . 0.9500 ?
C4 C5 . 1.491(8) ?
C6 C7 . 1.423(10) ?
C6 H6 . 0.9500 ?
C7 C8 . 1.359(10) ?
C7 H7 . 0.9500 ?
C8 C9 . 1.388(10) ?
C8 H8 . 0.9500 ?
C9 C17 . 1.399(9) ?
C9 C10 . 1.436(10) ?
C10 C11 . 1.357(10) ?
C10 H10 . 0.9500 ?
C11 C12 . 1.445(10) ?
C11 H11 . 0.9500 ?
C12 C13 . 1.402(10) ?
C12 C16 . 1.415(9) ?
C13 C14 . 1.377(10) ?
C13 H13 . 0.9500 ?
C14 C15 . 1.378(10) ?
C14 H14 . 0.9500 ?
C15 H15 . 0.9500 ?
C16 C17 . 1.421(10) ?

loop_
_geom_hbond_atom_site_label_D
_geom_hbond_atom_site_label_H
_geom_hbond_atom_site_label_A
_geom_hbond_site_symmetry_A
_geom_hbond_distance_DH
_geom_hbond_distance_HA
_geom_hbond_distance_DA
_geom_hbond_angle_DHA
O5 H5A O2 1_455 0.87 2.05 2.842(7) 152
O5 H5B O4 2_656 0.90 1.95 2.824(7) 163
O6 H6A O4 1_455 0.88(5) 2.26(6) 3.104(8) 161(7)
O6 H6B O4 2_656 0.89(3) 2.16(3) 3.042(8) 172(10)
O7 H7A O5 2_666 0.85 2.24 2.977(8) 145
O7 H7B O3 1_565 0.87 1.97 2.829(7) 170
